data_7230177
loop_
_publ_author_name
'Wang, Hao'
'Eze, Peter M.'
'H\"ofert, Simon-Patrick'
'Janiak, Christoph'
'Hartmann, Rudolf'
'Okoye, Festus B. C.'
'Esimone, Charles O.'
'Orfali, Raha S.'
'Dai, Haofu'
'Liu, Zhen'
'Proksch, Peter'

_publ_section_title
;
 Substituted l-tryptophan-l-phenyllactic acid conjugates produced by an
 endophytic fungus Aspergillus aculeatus using an OSMAC approach
;
_journal_issue 14
_journal_name_full 'RSC Advances'
_journal_page_first 7863
_journal_paper_doi 10.1039/C8RA00200B
_journal_volume 8
_journal_year 2018
_chemical_absolute_configuration ad
_chemical_compound_source 'Endophytic Fungus Aspergillus aculeatus'
_chemical_formula_moiety 'C21 H22 N2 O4, C H4 O'
_chemical_formula_sum 'C22 H26 N2 O5'
_chemical_formula_weight 398.45
_chemical_name_common 'Aculeatine A'
_space_group_crystal_system monoclinic
_space_group_IT_number 5
_space_group_name_Hall 'C 2y'
_space_group_name_H-M_alt 'C 1 2 1'
_symmetry_space_group_name_Hall 'C 2y'
_symmetry_space_group_name_H-M 'C 1 2 1'
_atom_sites_solution_hydrogens mixed
_atom_sites_solution_primary direct
_atom_sites_solution_secondary difmap
_audit_creation_method SHELXL-2017/1
_audit_update_record
;
2017-12-08 deposited with the CCDC.
2018-02-12 downloaded from the CCDC.
;
_cell_angle_alpha 90
_cell_angle_beta 112.574(17)
_cell_angle_gamma 90
_cell_formula_units_Z 4
_cell_length_a 23.52(2)
_cell_length_b 5.994(5)
_cell_length_c 15.843(13)
_cell_measurement_reflns_used 9974
_cell_measurement_temperature 140(2)
_cell_measurement_theta_max 67.530
_cell_measurement_theta_min 5.871
_cell_volume 2062(3)
_computing_cell_refinement 'SAINT (Bruker, 2012)'
_computing_data_collection 'APEX2 (Bruker, 2012)'
_computing_data_reduction 'SAINT (Bruker, 2012)'
_computing_molecular_graphics 'DIAMOND 4.3.1 (Brandenburg, 1999)'
_computing_publication_material 'SHELXL-2017/1 (Sheldrick, 2015b)'
_computing_structure_refinement 'SHELXL-2017/1 (Sheldrick, 2015b)'
_computing_structure_solution 'SHELXT-2015 (Sheldrick 2015a)'
_diffrn_ambient_temperature 140(2)
_diffrn_measured_fraction_theta_full 0.974
_diffrn_measured_fraction_theta_max 0.973
_diffrn_measurement_device_type 'Bruker Kappa APEX-II CCD area detector'
_diffrn_measurement_method '\w scans, \f scans'
_diffrn_radiation_monochromator 'multilayer mirror'
_diffrn_radiation_source 'microfocus sealed tube'
_diffrn_radiation_type CuK\a
_diffrn_radiation_wavelength 1.54178
_diffrn_reflns_av_R_equivalents 0.0269
_diffrn_reflns_av_unetI/netI 0.0365
_diffrn_reflns_Laue_measured_fraction_full 0.974
_diffrn_reflns_Laue_measured_fraction_max 0.973
_diffrn_reflns_limit_h_max 27
_diffrn_reflns_limit_h_min -27
_diffrn_reflns_limit_k_max 7
_diffrn_reflns_limit_k_min -7
_diffrn_reflns_limit_l_max 18
_diffrn_reflns_limit_l_min -15
_diffrn_reflns_number 11796
_diffrn_reflns_point_group_measured_fraction_full 0.959
_diffrn_reflns_point_group_measured_fraction_max 0.958
_diffrn_reflns_theta_full 65.556
_diffrn_reflns_theta_max 65.556
_diffrn_reflns_theta_min 5.854
_exptl_absorpt_coefficient_mu 0.749
_exptl_absorpt_correction_T_max 1.0000
_exptl_absorpt_correction_T_min 0.9168
_exptl_absorpt_correction_type multi-scan
_exptl_absorpt_process_details '(<i>SADABS</i>; Sheldrick, 1996)'
_exptl_crystal_colour 'clear colourless'
_exptl_crystal_density_diffrn 1.283
_exptl_crystal_density_method 'not measured'
_exptl_crystal_description needle
_exptl_crystal_F_000 848
_exptl_crystal_recrystallization_method 'Re-crystallisation from solvent: methanol'
_exptl_crystal_size_max 0.200
_exptl_crystal_size_mid 0.100
_exptl_crystal_size_min 0.050
_refine_diff_density_max 0.192
_refine_diff_density_min -0.205
_refine_diff_density_rms 0.053
_refine_ls_abs_structure_details
;
 Flack x determined using 1433 quotients [(I+)-(I-)]/[(I+)+(I-)]
 (Parsons, Flack and Wagner, Acta Cryst. B69 (2013) 249-259).
;
_refine_ls_abs_structure_Flack 0.00(3)
_refine_ls_extinction_method none
_refine_ls_goodness_of_fit_ref 1.089
_refine_ls_hydrogen_treatment mixed
_refine_ls_matrix_type full
_refine_ls_number_parameters 276
_refine_ls_number_reflns 3416
_refine_ls_number_restraints 1
_refine_ls_restrained_S_all 1.089
_refine_ls_R_factor_all 0.0408
_refine_ls_R_factor_gt 0.0250
_refine_ls_shift/su_max 0.001
_refine_ls_shift/su_mean 0.000
_refine_ls_structure_factor_coef Fsqd
_refine_ls_weighting_details 'w=1/[\s^2^(Fo^2^)+(0.0393P)^2^+0.5585P] where P=(Fo^2^+2Fc^2^)/3'
_refine_ls_weighting_scheme calc
_refine_ls_wR_factor_gt 0.0658
_refine_ls_wR_factor_ref 0.0667
_reflns_Friedel_coverage 0.783
_reflns_Friedel_fraction_full 0.941
_reflns_Friedel_fraction_max 0.940
_reflns_number_gt 3283
_reflns_number_total 3416
_reflns_threshold_expression 'I > 2\s(I)'
_cod_data_source_file c8ra00200b2.cif
_cod_data_source_block Compound_2
_cod_original_cell_volume 2063(3)
_cod_database_code 7230177
_shelx_shelxl_version_number 2017/1
_shelx_space_group_comment
;
The symmetry employed for this shelxl refinement is uniquely defined
by the following loop, which should always be used as a source of
symmetry information in preference to the above space-group names.
They are only intended as comments.
;
_shelx_estimated_absorpt_t_min 0.865
_shelx_estimated_absorpt_t_max 0.964

loop_
_space_group_symop_operation_xyz
'x, y, z'
'-x, y, -z'
'x+1/2, y+1/2, z'
'-x+1/2, y+1/2, -z'

loop_
_atom_site_label
_atom_site_type_symbol
_atom_site_fract_x
_atom_site_fract_y
_atom_site_fract_z
_atom_site_U_iso_or_equiv
_atom_site_adp_type
_atom_site_occupancy
_atom_site_site_symmetry_order
_atom_site_calc_flag
_atom_site_refinement_flags_posn
_atom_site_refinement_flags_adp
O1 O 0.65940(5) 0.4912(2) 0.55654(9) 0.0217(3) Uani 1 1 d . .
O2 O 0.67925(6) 0.8600(2) 0.56768(10) 0.0264(3) Uani 1 1 d . .
H2 H 0.7028(12) 0.837(5) 0.5388(19) 0.040 Uiso 1 1 d . U
O3 O 0.47820(5) 0.7223(2) 0.59769(9) 0.0200(3) Uani 1 1 d . .
O4 O 0.52224(6) 0.1513(2) 0.61967(9) 0.0209(3) Uani 1 1 d . .
H4 H 0.5044(11) 0.026(5) 0.6077(16) 0.031 Uiso 1 1 d . U
N1 N 0.71816(7) 0.3323(3) 0.86983(11) 0.0250(4) Uani 1 1 d . .
N2 N 0.56792(6) 0.5381(2) 0.61928(10) 0.0159(3) Uani 1 1 d . .
H2A H 0.5843(10) 0.411(4) 0.6252(15) 0.024 Uiso 1 1 d . U
C1 C 0.65075(8) 0.6794(3) 0.57837(12) 0.0178(4) Uani 1 1 d . .
C2 C 0.60560(8) 0.7325(3) 0.62335(13) 0.0165(4) Uani 1 1 d . .
H2B H 0.577933 0.855237 0.587888 0.020 Uiso 1 1 calc R U
C3 C 0.63959(7) 0.8138(3) 0.72349(12) 0.0178(4) Uani 1 1 d . .
H3A H 0.663460 0.949729 0.723413 0.021 Uiso 1 1 calc R U
H3B H 0.608733 0.854029 0.749298 0.021 Uiso 1 1 calc R U
C4 C 0.68242(8) 0.6407(3) 0.78355(13) 0.0168(4) Uani 1 1 d . .
C5 C 0.74738(8) 0.6176(3) 0.80238(13) 0.0202(4) Uani 1 1 d . .
C6 C 0.79002(9) 0.7470(4) 0.78148(14) 0.0297(5) Uani 1 1 d . .
H6 H 0.777470 0.879763 0.746491 0.036 Uiso 1 1 calc R U
C7 C 0.85081(10) 0.6769(5) 0.81295(16) 0.0433(6) Uani 1 1 d . .
H7 H 0.880125 0.763759 0.799645 0.052 Uiso 1 1 calc R U
C8 C 0.86993(9) 0.4796(5) 0.86421(16) 0.0443(7) Uani 1 1 d . .
H8 H 0.911734 0.434408 0.883813 0.053 Uiso 1 1 calc R U
C9 C 0.82937(9) 0.3510(4) 0.88650(15) 0.0359(5) Uani 1 1 d . .
H9 H 0.842422 0.218204 0.921340 0.043 Uiso 1 1 calc R U
C10 C 0.76795(8) 0.4230(3) 0.85592(13) 0.0239(4) Uani 1 1 d . .
C11 C 0.72095(11) 0.1406(3) 0.92782(15) 0.0360(5) Uani 1 1 d . .
H11A H 0.679396 0.104221 0.923939 0.054 Uiso 1 1 calc R U
H11B H 0.747203 0.176076 0.991262 0.054 Uiso 1 1 calc R U
H11C H 0.738118 0.012401 0.907256 0.054 Uiso 1 1 calc R U
C12 C 0.66742(8) 0.4651(3) 0.82618(13) 0.0209(4) Uani 1 1 d . .
H12 H 0.627510 0.438323 0.825783 0.025 Uiso 1 1 calc R U
C13 C 0.50817(7) 0.5468(3) 0.60666(12) 0.0152(4) Uani 1 1 d . .
C14 C 0.47683(7) 0.3204(3) 0.60060(12) 0.0169(4) Uani 1 1 d . .
H14 H 0.446512 0.299651 0.536475 0.020 Uiso 1 1 calc R U
C15 C 0.44174(7) 0.3112(3) 0.66470(13) 0.0199(4) Uani 1 1 d . .
H15A H 0.409851 0.429231 0.646612 0.024 Uiso 1 1 calc R U
H15B H 0.420496 0.165551 0.656916 0.024 Uiso 1 1 calc R U
C16 C 0.48240(8) 0.3414(3) 0.76430(13) 0.0210(4) Uani 1 1 d . .
C17 C 0.51729(9) 0.1636(3) 0.81604(14) 0.0249(4) Uani 1 1 d . .
H17 H 0.515975 0.022724 0.787880 0.030 Uiso 1 1 calc R U
C18 C 0.55377(9) 0.1913(4) 0.90803(15) 0.0324(5) Uani 1 1 d . .
H18 H 0.577221 0.069519 0.942311 0.039 Uiso 1 1 calc R U
C19 C 0.55616(10) 0.3964(4) 0.95023(15) 0.0375(5) Uani 1 1 d . .
H19 H 0.580949 0.415055 1.013255 0.045 Uiso 1 1 calc R U
C20 C 0.52212(11) 0.5731(4) 0.89961(16) 0.0377(5) Uani 1 1 d . .
H20 H 0.523651 0.713660 0.928079 0.045 Uiso 1 1 calc R U
C21 C 0.48570(9) 0.5465(3) 0.80747(15) 0.0278(4) Uani 1 1 d . .
H21 H 0.462772 0.669634 0.773457 0.033 Uiso 1 1 calc R U
O5 O 0.74323(6) 0.7709(2) 0.46886(10) 0.0268(3) Uani 1 1 d . .
H5 H 0.7733(12) 0.847(5) 0.4755(18) 0.040 Uiso 1 1 d . U
C22 C 0.70283(11) 0.7748(5) 0.37583(17) 0.0507(7) Uani 1 1 d . .
H22A H 0.726833 0.770439 0.337153 0.076 Uiso 1 1 calc R U
H22B H 0.678190 0.911660 0.363293 0.076 Uiso 1 1 calc R U
H22C H 0.675487 0.644859 0.362577 0.076 Uiso 1 1 calc R U

loop_
_atom_site_aniso_label
_atom_site_aniso_U_11
_atom_site_aniso_U_22
_atom_site_aniso_U_33
_atom_site_aniso_U_23
_atom_site_aniso_U_13
_atom_site_aniso_U_12
O1 0.0214(6) 0.0196(7) 0.0275(7) -0.0036(5) 0.0130(5) -0.0003(5)
O2 0.0316(7) 0.0229(7) 0.0347(9) -0.0034(6) 0.0236(6) -0.0072(5)
O3 0.0188(6) 0.0148(6) 0.0278(8) 0.0015(5) 0.0105(5) 0.0018(5)
O4 0.0210(6) 0.0107(6) 0.0320(8) 0.0001(5) 0.0115(6) 0.0014(5)
N1 0.0294(8) 0.0200(8) 0.0196(9) 0.0021(6) 0.0027(6) 0.0003(6)
N2 0.0166(7) 0.0128(7) 0.0194(8) 0.0007(6) 0.0080(6) 0.0013(6)
C1 0.0174(8) 0.0212(9) 0.0140(10) 0.0003(7) 0.0049(7) -0.0017(7)
C2 0.0191(8) 0.0132(8) 0.0185(10) 0.0010(6) 0.0086(7) 0.0002(6)
C3 0.0200(8) 0.0145(8) 0.0203(10) -0.0020(7) 0.0093(7) -0.0002(7)
C4 0.0170(8) 0.0164(8) 0.0167(9) -0.0039(7) 0.0064(7) -0.0019(6)
C5 0.0195(9) 0.0252(9) 0.0153(10) -0.0071(7) 0.0061(7) -0.0022(7)
C6 0.0244(9) 0.0433(12) 0.0234(11) -0.0080(9) 0.0113(8) -0.0091(8)
C7 0.0221(10) 0.0788(18) 0.0321(13) -0.0156(12) 0.0140(9) -0.0113(11)
C8 0.0177(9) 0.0797(18) 0.0315(13) -0.0189(13) 0.0052(8) 0.0090(10)
C9 0.0300(10) 0.0456(13) 0.0239(11) -0.0101(10) 0.0010(8) 0.0139(10)
C10 0.0239(9) 0.0269(10) 0.0170(10) -0.0070(7) 0.0035(7) 0.0044(7)
C11 0.0502(13) 0.0219(10) 0.0263(12) 0.0047(9) 0.0039(10) -0.0007(9)
C12 0.0194(8) 0.0208(9) 0.0205(10) -0.0007(7) 0.0053(7) -0.0023(7)
C13 0.0183(8) 0.0160(9) 0.0116(9) -0.0004(6) 0.0062(6) 0.0006(7)
C14 0.0173(8) 0.0133(8) 0.0193(9) 0.0013(7) 0.0063(7) 0.0009(6)
C15 0.0175(8) 0.0174(8) 0.0261(10) 0.0018(7) 0.0099(7) -0.0015(7)
C16 0.0201(8) 0.0232(9) 0.0249(11) 0.0022(8) 0.0145(7) -0.0044(7)
C17 0.0248(9) 0.0238(10) 0.0290(12) 0.0040(8) 0.0136(8) -0.0010(7)
C18 0.0306(10) 0.0364(11) 0.0280(12) 0.0120(9) 0.0088(9) -0.0045(9)
C19 0.0434(12) 0.0449(13) 0.0222(12) -0.0002(10) 0.0104(9) -0.0190(10)
C20 0.0554(14) 0.0295(11) 0.0322(14) -0.0052(9) 0.0213(11) -0.0119(10)
C21 0.0363(10) 0.0241(10) 0.0277(12) 0.0013(8) 0.0174(8) -0.0038(8)
O5 0.0298(7) 0.0242(7) 0.0339(9) 0.0015(6) 0.0205(6) -0.0046(5)
C22 0.0436(13) 0.0763(19) 0.0324(14) -0.0051(13) 0.0150(11) -0.0214(13)

loop_
_atom_type_symbol
_atom_type_description
_atom_type_scat_dispersion_real
_atom_type_scat_dispersion_imag
_atom_type_scat_source
C C 0.0181 0.0091 'International Tables Vol C Tables 4.2.6.8 and 6.1.1.4'
H H 0.0000 0.0000 'International Tables Vol C Tables 4.2.6.8 and 6.1.1.4'
N N 0.0311 0.0180 'International Tables Vol C Tables 4.2.6.8 and 6.1.1.4'
O O 0.0492 0.0322 'International Tables Vol C Tables 4.2.6.8 and 6.1.1.4'

loop_
_geom_angle_atom_site_label_1
_geom_angle_atom_site_label_2
_geom_angle_atom_site_label_3
_geom_angle
C1 O2 H2 113.9(19)
C14 O4 H4 108.6(17)
C12 N1 C10 108.42(17)
C12 N1 C11 126.31(18)
C10 N1 C11 125.05(18)
C13 N2 C2 124.25(15)
C13 N2 H2A 117.2(15)
C2 N2 H2A 118.5(15)
O1 C1 O2 125.09(17)
O1 C1 C2 123.26(15)
O2 C1 C2 111.65(15)
N2 C2 C1 109.60(15)
N2 C2 C3 111.29(15)
C1 C2 C3 111.41(15)
N2 C2 H2B 108.1
C1 C2 H2B 108.1
C3 C2 H2B 108.1
C4 C3 C2 112.74(15)
C4 C3 H3A 109.0
C2 C3 H3A 109.0
C4 C3 H3B 109.0
C2 C3 H3B 109.0
H3A C3 H3B 107.8
C12 C4 C5 106.08(16)
C12 C4 C3 127.31(16)
C5 C4 C3 126.47(16)
C6 C5 C10 119.09(18)
C6 C5 C4 133.81(18)
C10 C5 C4 107.06(17)
C7 C6 C5 118.7(2)
C7 C6 H6 120.7
C5 C6 H6 120.7
C6 C7 C8 121.3(2)
C6 C7 H7 119.4
C8 C7 H7 119.4
C9 C8 C7 121.4(2)
C9 C8 H8 119.3
C7 C8 H8 119.3
C8 C9 C10 117.6(2)
C8 C9 H9 121.2
C10 C9 H9 121.2
N1 C10 C9 130.3(2)
N1 C10 C5 107.70(16)
C9 C10 C5 122.0(2)
N1 C11 H11A 109.5
N1 C11 H11B 109.5
H11A C11 H11B 109.5
N1 C11 H11C 109.5
H11A C11 H11C 109.5
H11B C11 H11C 109.5
C4 C12 N1 110.73(17)
C4 C12 H12 124.6
N1 C12 H12 124.6
O3 C13 N2 124.38(16)
O3 C13 C14 120.32(15)
N2 C13 C14 115.28(15)
O4 C14 C13 108.37(14)
O4 C14 C15 112.68(14)
C13 C14 C15 111.01(15)
O4 C14 H14 108.2
C13 C14 H14 108.2
C15 C14 H14 108.2
C16 C15 C14 113.65(15)
C16 C15 H15A 108.8
C14 C15 H15A 108.8
C16 C15 H15B 108.8
C14 C15 H15B 108.8
H15A C15 H15B 107.7
C21 C16 C17 118.27(19)
C21 C16 C15 120.78(17)
C17 C16 C15 120.95(18)
C18 C17 C16 120.7(2)
C18 C17 H17 119.7
C16 C17 H17 119.7
C17 C18 C19 120.4(2)
C17 C18 H18 119.8
C19 C18 H18 119.8
C20 C19 C18 119.4(2)
C20 C19 H19 120.3
C18 C19 H19 120.3
C19 C20 C21 120.5(2)
C19 C20 H20 119.7
C21 C20 H20 119.7
C20 C21 C16 120.79(19)
C20 C21 H21 119.6
C16 C21 H21 119.6
C22 O5 H5 109.1(19)
O5 C22 H22A 109.5
O5 C22 H22B 109.5
H22A C22 H22B 109.5
O5 C22 H22C 109.5
H22A C22 H22C 109.5
H22B C22 H22C 109.5

loop_
_geom_bond_atom_site_label_1
_geom_bond_atom_site_label_2
_geom_bond_distance
O1 C1 1.220(2)
O2 C1 1.318(2)
O2 H2 0.85(3)
O3 C13 1.244(2)
O4 C14 1.418(2)
O4 H4 0.85(3)
N1 C12 1.379(3)
N1 C10 1.383(3)
N1 C11 1.457(3)
N2 C13 1.343(3)
N2 C2 1.450(2)
N2 H2A 0.84(3)
C1 C2 1.522(3)
C2 C3 1.556(3)
C2 H2B 1.0000
C3 C4 1.503(2)
C3 H3A 0.9900
C3 H3B 0.9900
C4 C12 1.368(3)
C4 C5 1.447(3)
C5 C6 1.404(3)
C5 C10 1.414(3)
C6 C7 1.387(3)
C6 H6 0.9500
C7 C8 1.407(4)
C7 H7 0.9500
C8 C9 1.374(4)
C8 H8 0.9500
C9 C10 1.404(3)
C9 H9 0.9500
C11 H11A 0.9800
C11 H11B 0.9800
C11 H11C 0.9800
C12 H12 0.9500
C13 C14 1.530(3)
C14 C15 1.536(3)
C14 H14 1.0000
C15 C16 1.509(3)
C15 H15A 0.9900
C15 H15B 0.9900
C16 C21 1.395(3)
C16 C17 1.401(3)
C17 C18 1.388(3)
C17 H17 0.9500
C18 C19 1.390(4)
C18 H18 0.9500
C19 C20 1.383(3)
C19 H19 0.9500
C20 C21 1.389(3)
C20 H20 0.9500
C21 H21 0.9500
O5 C22 1.414(3)
O5 H5 0.81(3)
C22 H22A 0.9800
C22 H22B 0.9800
C22 H22C 0.9800

loop_
_geom_hbond_atom_site_label_D
_geom_hbond_atom_site_label_H
_geom_hbond_atom_site_label_A
_geom_hbond_distance_DH
_geom_hbond_distance_HA
_geom_hbond_distance_DA
_geom_hbond_angle_DHA
_geom_hbond_site_symmetry_A
_geom_hbond_publ_flag
O2 H2 O5 0.85(3) 1.76(3) 2.609(2) 172(3) . yes
O4 H4 O3 0.85(3) 1.91(3) 2.744(3) 169(2) 1_545 yes
N2 H2A O4 0.84(3) 2.11(2) 2.557(3) 112.6(18) . yes
C2 H2B O4 1.00 2.37 3.172(3) 136.4 1_565 yes
C14 H14 O1 1.00 2.62 3.375(3) 132.0 2_656 yes
O5 H5 O1 0.81(3) 2.03(3) 2.803(3) 158(3) 4_656 yes
